data_1534790
loop_
_publ_author_name
'Selwyn, L.S.'
'McKinnon, W.R.'
'le Page, Y.'

_publ_section_title
;
 Chalcogen rearrangement in the Chevrel compound In Mo6 Sez S8-z at 500
 degrees C
;
_journal_name_full 'Physical Review, Serie 3. B - Condensed Matter (18,1978-)'
_journal_page_first 10427
_journal_page_last 10432
_journal_volume 42
_journal_year 1990
_chemical_formula_sum 'Mo6 S4.4 Se3.6'
_chemical_name_systematic 'Mo6 (Se3.6 S4.4)'
_space_group_IT_number 148
_symmetry_space_group_name_Hall '-P 3*'
_symmetry_space_group_name_H-M 'R -3 :R'
_cell_angle_alpha 91.92
_cell_angle_beta 91.92
_cell_angle_gamma 91.92
_cell_formula_units_Z 1
_cell_length_a 6.521
_cell_length_b 6.521
_cell_length_c 6.521
_cell_volume 276.818
_citation_journal_id_ASTM PRBMDO
_cod_data_source_file Selwyn_PRBMDO_1990_1760.cif
_cod_data_source_block Mo6S4.4Se3.6
_cod_original_cell_volume 276.8176
_cod_original_sg_symbol_Hall '-R 3 (-y+z,x+z,-x+y+z)'
_cod_database_code 1534790

loop_
_symmetry_equiv_pos_as_xyz
x,y,z
z,x,y
y,z,x
-x,-y,-z
-z,-x,-y
-y,-z,-x

loop_
_atom_site_label
_atom_site_type_symbol
_atom_site_fract_x
_atom_site_fract_y
_atom_site_fract_z
_atom_site_occupancy
_atom_site_U_iso_or_equiv
Se1 Se-2 0.3806 0.1285 0.743 0.37 0.0
S1 S-2 0.3806 0.1285 0.743 0.63 0.0
Se2 Se-2 0.2084 0.2084 0.2084 0.7 0.0
S2 S-2 0.2084 0.2084 0.2084 0.3 0.0
Mo1 Mo+2 0.2162 0.4073 0.5485 1 0.0
